data_1551459
loop_
_publ_author_name
'Hartmann, Deborah'
'Sch\"adler, Marcel'
'Greb, Lutz'

_publ_section_title
;
 Bis(catecholato)silanes: assessment, rationale and increase of
 silicon&#x2019;s Lewis superacidity
;
_journal_name_full 'Chemical Science'
_journal_paper_doi 10.1039/C9SC02167A
_journal_year 2019
_chemical_formula_moiety 'C25 H25 Br8 Cl2 F K O10 Si'
_chemical_formula_sum 'C25 H25 Br8 Cl2 F K O10 Si'
_chemical_formula_weight 1281.82
_space_group_crystal_system triclinic
_space_group_IT_number 2
_space_group_name_Hall '-P 1'
_space_group_name_H-M_alt 'P -1'
_symmetry_space_group_name_Hall '-P 1'
_symmetry_space_group_name_H-M 'P -1'
_atom_sites_solution_hydrogens geom
_atom_sites_solution_primary dual
_audit_creation_date 2019-01-23
_audit_creation_method
;
Olex2 1.2
(compiled 2018.05.29 svn.r3508 for OlexSys, GUI svn.r5506)
;
_audit_update_record
;
2019-03-26 deposited with the CCDC.    2019-06-17 downloaded from the CCDC.
;
_cell_angle_alpha 71.12(3)
_cell_angle_beta 71.13(3)
_cell_angle_gamma 69.23(3)
_cell_formula_units_Z 2
_cell_length_a 11.428(2)
_cell_length_b 12.750(3)
_cell_length_c 15.069(3)
_cell_measurement_reflns_used 1065
_cell_measurement_temperature 120
_cell_measurement_theta_max 26
_cell_measurement_theta_min 1
_cell_volume 1887.7(8)
_computing_cell_refinement 'DENZO/SCALEPACK (Bruker AXS, 1997-2009)'
_computing_data_collection 'COLLECT (Bruker AXS, 1997-2009)'
_computing_data_reduction 'DENZO/SCALEPACK (Bruker AXS, 1997-2009)'
_computing_molecular_graphics 'Olex2 (Dolomanov et al., 2009)'
_computing_publication_material 'Olex2 (Dolomanov et al., 2009)'
_computing_structure_refinement 'ShelXL (Sheldrick, 2015)'
_computing_structure_solution 'ShelXT (Sheldrick, 2015)'
_diffrn_ambient_temperature 120
_diffrn_measured_fraction_theta_full 1.000
_diffrn_measured_fraction_theta_max 0.995
_diffrn_measurement_device_type 'NONIUS KAPPA CCD'
_diffrn_measurement_method O-Scan
_diffrn_radiation_type MoK\a
_diffrn_radiation_wavelength 0.71073
_diffrn_reflns_av_R_equivalents 0.0459
_diffrn_reflns_av_unetI/netI 0.0808
_diffrn_reflns_Laue_measured_fraction_full 1.000
_diffrn_reflns_Laue_measured_fraction_max 0.995
_diffrn_reflns_limit_h_max 16
_diffrn_reflns_limit_h_min -15
_diffrn_reflns_limit_k_max 17
_diffrn_reflns_limit_k_min -17
_diffrn_reflns_limit_l_max 20
_diffrn_reflns_limit_l_min -21
_diffrn_reflns_number 19733
_diffrn_reflns_point_group_measured_fraction_full 1.000
_diffrn_reflns_point_group_measured_fraction_max 0.995
_diffrn_reflns_theta_full 25.242
_diffrn_reflns_theta_max 30.029
_diffrn_reflns_theta_min 1.470
_diffrn_source 'fine-focus sealed tube'
_exptl_absorpt_coefficient_mu 8.836
_exptl_absorpt_correction_type none
_exptl_crystal_colour colourless
_exptl_crystal_colour_primary colourless
_exptl_crystal_density_diffrn 2.255
_exptl_crystal_description cube
_exptl_crystal_F_000 1222
_exptl_crystal_size_max 0.25
_exptl_crystal_size_mid 0.25
_exptl_crystal_size_min 0.25
_refine_diff_density_max 1.002
_refine_diff_density_min -0.784
_refine_diff_density_rms 0.152
_refine_ls_extinction_method none
_refine_ls_goodness_of_fit_ref 0.999
_refine_ls_hydrogen_treatment constr
_refine_ls_matrix_type full
_refine_ls_number_parameters 433
_refine_ls_number_reflns 10960
_refine_ls_number_restraints 0
_refine_ls_restrained_S_all 0.999
_refine_ls_R_factor_all 0.0911
_refine_ls_R_factor_gt 0.0421
_refine_ls_shift/su_max 0.002
_refine_ls_shift/su_mean 0.000
_refine_ls_structure_factor_coef Fsqd
_refine_ls_weighting_details 'w=1/[\s^2^(Fo^2^)+(0.0324P)^2^] where P=(Fo^2^+2Fc^2^)/3'
_refine_ls_weighting_scheme calc
_refine_ls_wR_factor_gt 0.0738
_refine_ls_wR_factor_ref 0.0855
_reflns_Friedel_coverage 0.000
_reflns_number_gt 6964
_reflns_number_total 10960
_reflns_threshold_expression 'I > 2\s(I)'
_cod_data_source_file c9sc02167a2.cif
_cod_data_source_block ms25_p1
_cod_original_cell_volume 1887.7(9)
_cod_database_code 1551459
_shelx_shelxl_version_number 2018/3
_shelx_space_group_comment
;
The symmetry employed for this shelxl refinement is uniquely defined
by the following loop, which should always be used as a source of
symmetry information in preference to the above space-group names.
They are only intended as comments.
;
_shelx_estimated_absorpt_t_max 0.216
_shelx_estimated_absorpt_t_min 0.216
_olex2_refinement_description
;
1. Fixed Uiso
 At 1.2 times of:
  All C(H) groups, All C(H,H) groups
2.a Ternary CH refined with riding coordinates:
 C21(H21)
2.b Secondary CH2 refined with riding coordinates:
 C13(H13A,H13B), C14(H14A,H14B), C15(H15A,H15B), C16(H16A,H16B), C17(H17A,
 H17B), C18(H18A,H18B), C19(H19A,H19B), C20(H20A,H20B), C22(H22A,H22B),
 C23(H23A,H23B), C24(H24A,H24B), C25(H25A,H25B)
;
_olex2_submission_special_instructions 'No special instructions were received'

loop_
_space_group_symop_operation_xyz
'x, y, z'
'-x, -y, -z'

loop_
_atom_site_label
_atom_site_type_symbol
_atom_site_fract_x
_atom_site_fract_y
_atom_site_fract_z
_atom_site_U_iso_or_equiv
_atom_site_adp_type
_atom_site_occupancy
_atom_site_site_symmetry_order
_atom_site_calc_flag
_atom_site_refinement_flags_posn
Br1 Br 0.62743(5) 0.68406(3) 0.74346(3) 0.03016(11) Uani 1 1 d .
Br2 Br 0.66532(4) 0.66734(3) 0.95944(3) 0.02454(10) Uani 1 1 d .
Br3 Br 0.69781(4) 0.41689(3) 1.12006(3) 0.02332(10) Uani 1 1 d .
Br4 Br 0.71565(4) 0.18296(3) 1.05498(3) 0.02693(11) Uani 1 1 d .
Br5 Br 0.84398(4) -0.08809(3) 0.70079(3) 0.02760(10) Uani 1 1 d .
Br6 Br 0.87784(4) -0.09154(4) 0.47293(3) 0.03242(11) Uani 1 1 d .
Br7 Br 0.78187(4) 0.15515(4) 0.31723(3) 0.03278(11) Uani 1 1 d .
Br8 Br 0.64777(4) 0.39920(4) 0.39271(3) 0.03038(11) Uani 1 1 d .
K1 K 0.25654(9) 0.27360(7) 0.75160(6) 0.0260(2) Uani 1 1 d .
Si1 Si 0.62670(11) 0.30437(9) 0.73746(8) 0.0201(2) Uani 1 1 d .
F1 F 0.4764(2) 0.30997(19) 0.76697(16) 0.0270(5) Uani 1 1 d .
O1 O 0.6594(3) 0.2558(2) 0.85209(17) 0.0204(6) Uani 1 1 d .
O2 O 0.6319(3) 0.4395(2) 0.73295(17) 0.0203(6) Uani 1 1 d .
O3 O 0.6491(3) 0.3468(2) 0.61237(18) 0.0234(6) Uani 1 1 d .
O4 O 0.7091(3) 0.1638(2) 0.72758(18) 0.0213(6) Uani 1 1 d .
O5 O 0.0214(3) 0.4262(2) 0.82629(19) 0.0258(7) Uani 1 1 d .
O6 O 0.1655(3) 0.2392(2) 0.95072(18) 0.0257(7) Uani 1 1 d .
O7 O 0.3501(3) 0.0581(2) 0.87715(18) 0.0216(6) Uani 1 1 d .
O8 O 0.4471(3) 0.0980(2) 0.67646(18) 0.0215(6) Uani 1 1 d .
O9 O 0.2985(3) 0.2772(2) 0.55534(18) 0.0233(6) Uani 1 1 d .
O10 O 0.1325(3) 0.4662(2) 0.63222(19) 0.0263(7) Uani 1 1 d .
C1 C 0.6618(4) 0.3413(3) 0.8847(2) 0.0176(8) Uani 1 1 d .
C2 C 0.6448(4) 0.4478(3) 0.8163(3) 0.0195(9) Uani 1 1 d .
C3 C 0.6470(4) 0.5435(3) 0.8380(3) 0.0218(9) Uani 1 1 d .
C4 C 0.6622(4) 0.5361(3) 0.9287(3) 0.0185(8) Uani 1 1 d .
C5 C 0.6792(3) 0.4294(3) 0.9964(3) 0.0173(8) Uani 1 1 d .
C6 C 0.6811(4) 0.3310(3) 0.9726(3) 0.0170(8) Uani 1 1 d .
C7 C 0.6998(4) 0.2562(3) 0.5712(3) 0.0220(9) Uani 1 1 d .
C8 C 0.7352(4) 0.1513(3) 0.6368(3) 0.0203(9) Uani 1 1 d .
C9 C 0.7914(4) 0.0487(3) 0.6080(3) 0.0227(9) Uani 1 1 d .
C10 C 0.8079(4) 0.0495(3) 0.5112(3) 0.0233(9) Uani 1 1 d .
C11 C 0.7694(4) 0.1535(4) 0.4459(3) 0.0237(9) Uani 1 1 d .
C12 C 0.7151(4) 0.2583(3) 0.4761(3) 0.0247(9) Uani 1 1 d .
C13 C 0.0153(4) 0.4250(4) 0.9219(3) 0.0298(10) Uani 1 1 d .
H13A H -0.069524 0.473986 0.949345 0.036 Uiso 1 1 calc R
H13B H 0.082796 0.456862 0.921730 0.036 Uiso 1 1 calc R
C14 C 0.0349(4) 0.3024(4) 0.9834(3) 0.0288(10) Uani 1 1 d .
H14A H 0.017631 0.302485 1.052128 0.035 Uiso 1 1 calc R
H14B H -0.024795 0.266405 0.976960 0.035 Uiso 1 1 calc R
C15 C 0.1960(4) 0.1252(3) 1.0107(3) 0.0277(10) Uani 1 1 d .
H15A H 0.140284 0.081578 1.009435 0.033 Uiso 1 1 calc R
H15B H 0.181589 0.128808 1.078170 0.033 Uiso 1 1 calc R
C16 C 0.3347(4) 0.0664(4) 0.9728(3) 0.0293(10) Uani 1 1 d .
H16A H 0.390131 0.111514 0.971959 0.035 Uiso 1 1 calc R
H16B H 0.360143 -0.011548 1.014732 0.035 Uiso 1 1 calc R
C17 C 0.4790(4) 0.0028(3) 0.8341(3) 0.0239(9) Uani 1 1 d .
H17A H 0.510307 -0.073085 0.876948 0.029 Uiso 1 1 calc R
H17B H 0.536120 0.050707 0.823865 0.029 Uiso 1 1 calc R
C18 C 0.4808(4) -0.0130(3) 0.7399(3) 0.0228(9) Uani 1 1 d .
H18A H 0.567721 -0.058194 0.711499 0.027 Uiso 1 1 calc R
H18B H 0.418582 -0.055776 0.749626 0.027 Uiso 1 1 calc R
C19 C 0.4388(4) 0.0867(3) 0.5879(3) 0.0268(10) Uani 1 1 d .
H19A H 0.366254 0.054971 0.599453 0.032 Uiso 1 1 calc R
H19B H 0.519222 0.032828 0.560097 0.032 Uiso 1 1 calc R
C20 C 0.4185(4) 0.2025(3) 0.5191(3) 0.0301(10) Uani 1 1 d .
H20A H 0.488925 0.235741 0.510198 0.036 Uiso 1 1 calc R
H20B H 0.419881 0.194556 0.455522 0.036 Uiso 1 1 calc R
C21 C 0.2878(4) 0.3944(3) 0.5017(3) 0.0295(11) Uani 1 1 d .
H21 H 0.360540 0.425149 0.456576 0.035 Uiso 1 1 calc R
C22 C 0.1540(4) 0.4646(4) 0.5338(3) 0.0315(11) Uani 1 1 d .
H22A H 0.141249 0.544333 0.493052 0.038 Uiso 1 1 calc R
H22B H 0.092091 0.430953 0.527498 0.038 Uiso 1 1 calc R
C23 C 0.0090(4) 0.5376(4) 0.6675(3) 0.0310(10) Uani 1 1 d .
H23A H -0.059211 0.505753 0.668950 0.037 Uiso 1 1 calc R
H23B H -0.004133 0.616444 0.625224 0.037 Uiso 1 1 calc R
C24 C 0.0032(4) 0.5408(3) 0.7675(3) 0.0321(11) Uani 1 1 d .
H24A H 0.071293 0.572919 0.765779 0.039 Uiso 1 1 calc R
H24B H -0.081367 0.590643 0.794401 0.039 Uiso 1 1 calc R
Cl1 Cl -0.04740(11) 0.26111(9) 0.69608(8) 0.0335(3) Uani 1 1 d .
Cl2 Cl 0.09221(12) 0.07648(11) 0.82919(9) 0.0458(3) Uani 1 1 d .
C25 C -0.0383(4) 0.1216(3) 0.7750(3) 0.0276(10) Uani 1 1 d .
H25A H -0.119377 0.123723 0.825657 0.033 Uiso 1 1 calc R
H25B H -0.027618 0.065782 0.738200 0.033 Uiso 1 1 calc R

loop_
_atom_site_aniso_label
_atom_site_aniso_U_11
_atom_site_aniso_U_22
_atom_site_aniso_U_33
_atom_site_aniso_U_23
_atom_site_aniso_U_13
_atom_site_aniso_U_12
Br1 0.0482(3) 0.0162(2) 0.0260(2) -0.00031(17) -0.0148(2) -0.00762(19)
Br2 0.0302(2) 0.0186(2) 0.0280(2) -0.01001(16) -0.00712(18) -0.00628(17)
Br3 0.0271(2) 0.0269(2) 0.01802(19) -0.00688(16) -0.00527(17) -0.00867(18)
Br4 0.0401(3) 0.0187(2) 0.0203(2) 0.00039(16) -0.00781(19) -0.01015(19)
Br5 0.0310(2) 0.0246(2) 0.0289(2) -0.00989(17) -0.01132(19) -0.00278(18)
Br6 0.0362(3) 0.0333(2) 0.0318(2) -0.0192(2) -0.0096(2) -0.0027(2)
Br7 0.0388(3) 0.0406(3) 0.0229(2) -0.01398(19) -0.0085(2) -0.0086(2)
Br8 0.0422(3) 0.0291(2) 0.0226(2) -0.00277(18) -0.0086(2) -0.0154(2)
K1 0.0244(5) 0.0268(5) 0.0220(4) -0.0068(4) -0.0048(4) -0.0013(4)
Si1 0.0218(6) 0.0202(5) 0.0196(6) -0.0056(4) -0.0041(5) -0.0072(5)
F1 0.0224(13) 0.0307(13) 0.0300(13) -0.0107(10) -0.0055(10) -0.0073(11)
O1 0.0316(16) 0.0168(13) 0.0156(13) -0.0065(11) -0.0055(12) -0.0076(12)
O2 0.0282(15) 0.0192(14) 0.0163(13) -0.0044(11) -0.0085(12) -0.0066(12)
O3 0.0317(17) 0.0221(14) 0.0179(14) -0.0050(11) -0.0054(12) -0.0093(13)
O4 0.0249(15) 0.0210(14) 0.0204(14) -0.0100(11) -0.0029(12) -0.0068(12)
O5 0.0263(16) 0.0250(15) 0.0263(15) -0.0114(12) -0.0059(13) -0.0029(13)
O6 0.0250(16) 0.0305(16) 0.0206(14) -0.0077(12) -0.0037(12) -0.0065(13)
O7 0.0237(15) 0.0254(15) 0.0167(13) -0.0031(11) -0.0082(12) -0.0067(12)
O8 0.0252(15) 0.0182(14) 0.0214(14) -0.0062(11) -0.0074(12) -0.0033(12)
O9 0.0231(15) 0.0191(14) 0.0234(15) -0.0029(12) -0.0052(12) -0.0029(12)
O10 0.0192(15) 0.0285(16) 0.0276(16) -0.0095(13) -0.0044(13) -0.0008(13)
C1 0.018(2) 0.0190(19) 0.0137(19) -0.0058(15) 0.0030(16) -0.0074(16)
C2 0.021(2) 0.020(2) 0.019(2) -0.0056(16) -0.0047(17) -0.0059(17)
C3 0.025(2) 0.0150(19) 0.023(2) -0.0017(16) -0.0040(18) -0.0072(17)
C4 0.017(2) 0.019(2) 0.021(2) -0.0106(16) -0.0005(16) -0.0058(16)
C5 0.0142(19) 0.022(2) 0.0160(19) -0.0090(16) -0.0024(16) -0.0026(16)
C6 0.017(2) 0.0132(18) 0.0163(19) -0.0012(15) -0.0009(16) -0.0038(16)
C7 0.020(2) 0.026(2) 0.023(2) -0.0089(17) -0.0006(17) -0.0103(18)
C8 0.015(2) 0.028(2) 0.023(2) -0.0093(17) -0.0034(17) -0.0100(17)
C9 0.019(2) 0.027(2) 0.025(2) -0.0115(18) -0.0058(17) -0.0048(18)
C10 0.017(2) 0.030(2) 0.029(2) -0.0179(19) -0.0034(18) -0.0050(18)
C11 0.023(2) 0.034(2) 0.020(2) -0.0114(18) -0.0073(18) -0.0089(19)
C12 0.027(2) 0.029(2) 0.023(2) -0.0067(18) -0.0077(18) -0.0111(19)
C13 0.026(2) 0.039(3) 0.030(2) -0.024(2) -0.0026(19) -0.006(2)
C14 0.024(2) 0.038(3) 0.025(2) -0.018(2) -0.0026(19) -0.003(2)
C15 0.034(3) 0.033(2) 0.020(2) -0.0095(18) -0.0052(19) -0.012(2)
C16 0.039(3) 0.029(2) 0.026(2) -0.0052(19) -0.019(2) -0.007(2)
C17 0.021(2) 0.022(2) 0.029(2) 0.0009(18) -0.0119(18) -0.0068(18)
C18 0.021(2) 0.020(2) 0.025(2) -0.0018(17) -0.0075(18) -0.0035(17)
C19 0.022(2) 0.029(2) 0.028(2) -0.0105(19) -0.0063(19) -0.0009(19)
C20 0.031(2) 0.029(2) 0.022(2) -0.0077(18) -0.0017(19) -0.001(2)
C21 0.032(2) 0.016(2) 0.023(2) 0.0028(17) 0.0030(19) -0.0022(19)
C22 0.043(3) 0.023(2) 0.023(2) 0.0027(18) -0.012(2) -0.008(2)
C23 0.027(2) 0.025(2) 0.035(3) -0.0105(19) -0.006(2) 0.000(2)
C24 0.023(2) 0.026(2) 0.043(3) -0.017(2) 0.000(2) -0.0009(19)
Cl1 0.0340(6) 0.0276(6) 0.0368(6) -0.0045(5) -0.0057(5) -0.0113(5)
Cl2 0.0465(7) 0.0422(7) 0.0592(8) -0.0173(6) -0.0350(6) 0.0007(6)
C25 0.025(2) 0.026(2) 0.032(2) -0.0038(18) -0.0092(19) -0.0073(19)

loop_
_atom_type_symbol
_atom_type_description
_atom_type_scat_dispersion_real
_atom_type_scat_dispersion_imag
_atom_type_scat_source
C C 0.0033 0.0016 'International Tables Vol C Tables 4.2.6.8 and 6.1.1.4'
H H 0.0000 0.0000 'International Tables Vol C Tables 4.2.6.8 and 6.1.1.4'
Br Br -0.2901 2.4595 'International Tables Vol C Tables 4.2.6.8 and 6.1.1.4'
Cl Cl 0.1484 0.1585 'International Tables Vol C Tables 4.2.6.8 and 6.1.1.4'
F F 0.0171 0.0103 'International Tables Vol C Tables 4.2.6.8 and 6.1.1.4'
K K 0.2009 0.2494 'International Tables Vol C Tables 4.2.6.8 and 6.1.1.4'
O O 0.0106 0.0060 'International Tables Vol C Tables 4.2.6.8 and 6.1.1.4'
Si Si 0.0817 0.0704 'International Tables Vol C Tables 4.2.6.8 and 6.1.1.4'

loop_
_geom_angle_atom_site_label_1
_geom_angle_atom_site_label_2
_geom_angle_atom_site_label_3
_geom_angle
F1 K1 O5 114.32(8)
F1 K1 O7 80.84(8)
F1 K1 O9 105.72(8)
F1 K1 C21 97.62(10)
F1 K1 Cl2 141.63(6)
O5 K1 O7 118.04(8)
O5 K1 C21 100.56(10)
O5 K1 Cl2 85.82(7)
O6 K1 F1 89.32(8)
O6 K1 O5 61.47(9)
O6 K1 O7 59.02(8)
O6 K1 O9 164.14(9)
O6 K1 C21 161.96(9)
O6 K1 Cl2 71.47(7)
O7 K1 C21 138.45(9)
O7 K1 Cl2 60.79(6)
O8 K1 F1 79.27(8)
O8 K1 O5 166.23(9)
O8 K1 O6 118.91(9)
O8 K1 O7 59.94(8)
O8 K1 O9 60.76(8)
O8 K1 C21 78.87(9)
O8 K1 Cl2 81.62(7)
O9 K1 O5 114.66(9)
O9 K1 O7 117.56(8)
O9 K1 C21 22.82(8)
O9 K1 Cl2 93.22(7)
O10 K1 F1 109.19(8)
O10 K1 O5 58.73(8)
O10 K1 O6 119.87(9)
O10 K1 O7 169.96(9)
O10 K1 O8 120.57(8)
O10 K1 O9 60.41(8)
O10 K1 C21 42.10(9)
O10 K1 Cl2 109.18(7)
Cl2 K1 C21 110.91(9)
F1 Si1 O1 99.92(13)
F1 Si1 O2 105.99(14)
F1 Si1 O3 99.11(14)
F1 Si1 O4 105.34(13)
O2 Si1 O1 88.96(13)
O2 Si1 O3 87.37(13)
O2 Si1 O4 148.63(14)
O3 Si1 O1 160.90(14)
O4 Si1 O1 84.42(13)
O4 Si1 O3 89.01(13)
Si1 F1 K1 155.12(13)
C1 O1 Si1 112.7(2)
C2 O2 Si1 113.1(2)
C7 O3 Si1 112.3(2)
C8 O4 Si1 112.5(2)
C13 O5 K1 110.0(2)
C13 O5 C24 110.7(3)
C24 O5 K1 112.4(2)
C14 O6 K1 115.4(2)
C15 O6 K1 119.6(2)
C15 O6 C14 111.7(3)
C16 O7 K1 113.6(2)
C17 O7 K1 110.2(2)
C17 O7 C16 113.0(3)
C18 O8 K1 118.5(2)
C19 O8 K1 115.7(2)
C19 O8 C18 110.4(3)
C20 O9 K1 113.5(2)
C20 O9 C21 111.1(3)
C21 O9 K1 107.3(2)
C22 O10 K1 118.3(2)
C23 O10 K1 121.8(2)
C23 O10 C22 112.8(3)
O1 C1 C2 112.4(3)
O1 C1 C6 126.3(3)
C6 C1 C2 121.3(4)
O2 C2 C1 112.5(3)
O2 C2 C3 128.0(3)
C3 C2 C1 119.5(4)
C2 C3 Br1 118.3(3)
C2 C3 C4 120.3(3)
C4 C3 Br1 121.5(3)
C3 C4 Br2 120.6(3)
C3 C4 C5 119.8(3)
C5 C4 Br2 119.5(3)
C4 C5 Br3 120.8(3)
C6 C5 Br3 119.5(3)
C6 C5 C4 119.7(3)
C1 C6 Br4 118.0(3)
C1 C6 C5 119.4(3)
C5 C6 Br4 122.6(3)
O3 C7 C8 112.9(3)
O3 C7 C12 127.1(4)
C12 C7 C8 120.0(4)
O4 C8 C7 112.5(3)
O4 C8 C9 125.9(3)
C9 C8 C7 121.6(4)
C8 C9 Br5 118.5(3)
C8 C9 C10 119.0(4)
C10 C9 Br5 122.5(3)
C9 C10 Br6 119.1(3)
C11 C10 Br6 121.1(3)
C11 C10 C9 119.7(4)
C10 C11 Br7 120.3(3)
C10 C11 C12 120.4(4)
C12 C11 Br7 119.2(3)
C7 C12 Br8 118.9(3)
C7 C12 C11 119.2(4)
C11 C12 Br8 121.7(3)
O5 C13 C14 109.9(3)
O6 C14 C13 107.9(3)
O6 C15 C16 108.0(3)
O7 C16 C15 108.3(3)
O7 C17 C18 108.4(3)
O8 C18 C17 108.8(3)
O8 C19 C20 109.1(3)
O9 C20 C19 109.9(3)
O9 C21 K1 49.92(17)
O9 C21 C22 108.2(3)
C22 C21 K1 82.9(2)
O10 C22 C21 108.8(4)
O10 C23 C24 107.5(4)
O5 C24 C23 108.6(3)
C25 Cl2 K1 111.47(14)
Cl2 C25 Cl1 110.5(2)

loop_
_geom_bond_atom_site_label_1
_geom_bond_atom_site_label_2
_geom_bond_distance
Br1 C3 1.887(4)
Br2 C4 1.890(4)
Br3 C5 1.893(4)
Br4 C6 1.879(3)
Br5 C9 1.892(4)
Br6 C10 1.886(4)
Br7 C11 1.891(4)
Br8 C12 1.893(4)
K1 F1 2.802(3)
K1 O5 2.833(3)
K1 O6 2.780(3)
K1 O7 2.852(3)
K1 O8 2.762(3)
K1 O9 2.826(3)
K1 O10 2.756(3)
K1 C21 3.528(4)
K1 Cl2 3.3519(19)
Si1 F1 1.610(2)
Si1 O1 1.751(3)
Si1 O2 1.724(3)
Si1 O3 1.743(3)
Si1 O4 1.734(3)
O1 C1 1.344(4)
O2 C2 1.351(4)
O3 C7 1.346(4)
O4 C8 1.353(4)
O5 C13 1.415(5)
O5 C24 1.424(5)
O6 C14 1.431(5)
O6 C15 1.430(5)
O7 C16 1.429(5)
O7 C17 1.425(4)
O8 C18 1.429(4)
O8 C19 1.424(5)
O9 C20 1.418(5)
O9 C21 1.433(4)
O10 C22 1.428(5)
O10 C23 1.421(5)
C1 C2 1.407(5)
C1 C6 1.371(5)
C2 C3 1.372(5)
C3 C4 1.401(5)
C4 C5 1.404(5)
C5 C6 1.403(5)
C7 C8 1.395(5)
C7 C12 1.380(5)
C8 C9 1.380(5)
C9 C10 1.406(5)
C10 C11 1.394(6)
C11 C12 1.414(5)
C13 C14 1.516(6)
C15 C16 1.500(6)
C17 C18 1.489(5)
C19 C20 1.494(5)
C21 C22 1.485(6)
C23 C24 1.500(6)
Cl1 C25 1.780(4)
Cl2 C25 1.760(4)
